data_7208856
loop_
_publ_author_name
'Song, Mingjun'
'Zhou, Weiwei'
'Wu, Mingyan'
'Wang, Guofu'

_publ_section_title
;
 Structure, thermal and spectroscopic properties of Tm3+-doped
 Li3Ba2Y3(MoO4)8 crystal as a promising candidate for 2 \mm lasers
;
_journal_issue 1
_journal_name_full CrystEngComm
_journal_page_first 168
_journal_paper_doi 10.1039/c2ce25671a
_journal_volume 15
_journal_year 2013
_chemical_formula_moiety Ba2Li3Mo8O32Y3
_chemical_formula_sum 'Ba2 Li3 Mo8 O32 Y3'
_chemical_formula_weight 1841.75
_chemical_melting_point ?
_chemical_name_common 'Lithum Yttrium Barium Molybdate'
_chemical_name_systematic
;
Lithum Yttrium Barium Molybdate
;
_space_group_IT_number 15
_symmetry_cell_setting monoclinic
_symmetry_space_group_name_Hall '-C 2yc'
_symmetry_space_group_name_H-M 'C 1 2/c 1'
_atom_sites_solution_hydrogens none
_atom_sites_solution_primary direct
_atom_sites_solution_secondary difmap
_audit_creation_method SHELXL-97
_cell_angle_alpha 90.00
_cell_angle_beta 91.293(12)
_cell_angle_gamma 90.00
_cell_formula_units_Z 2
_cell_length_a 5.2052(6)
_cell_length_b 12.6763(17)
_cell_length_c 19.107(3)
_cell_measurement_reflns_used 20
_cell_measurement_temperature 293(2)
_cell_measurement_theta_max 25.46
_cell_measurement_theta_min 2.13
_cell_volume 1260.4(3)
_computing_cell_refinement WinAFC
_computing_data_collection WinAFC
_computing_data_reduction 'CrystalStructure Version 3.10'
_computing_molecular_graphics 'Bruker SHELXTL'
_computing_publication_material 'Siemens SHELXTL^TM^ 5'
_computing_structure_refinement 'Siemens SHELXTL^TM^ 5'
_computing_structure_solution 'Siemens SHELXTL^TM^ 5'
_diffrn_ambient_temperature 293(2)
_diffrn_measured_fraction_theta_full 0.997
_diffrn_measured_fraction_theta_max 0.997
_diffrn_measurement_device_type 'Rigaku AFC7R'
_diffrn_measurement_method \w-2\q
_diffrn_radiation_monochromator graphite
_diffrn_radiation_source 'rotating-anode generator'
_diffrn_radiation_type MoK\a
_diffrn_radiation_wavelength 0.71073
_diffrn_reflns_av_R_equivalents 0.1384
_diffrn_reflns_av_sigmaI/netI 0.0309
_diffrn_reflns_limit_h_max 1
_diffrn_reflns_limit_h_min -6
_diffrn_reflns_limit_k_max 4
_diffrn_reflns_limit_k_min -15
_diffrn_reflns_limit_l_max 23
_diffrn_reflns_limit_l_min -23
_diffrn_reflns_number 1351
_diffrn_reflns_theta_full 25.46
_diffrn_reflns_theta_max 25.46
_diffrn_reflns_theta_min 2.13
_diffrn_standards_decay_% 2.6187
_diffrn_standards_interval_count 200
_diffrn_standards_interval_time 0.342
_diffrn_standards_number 3
_exptl_absorpt_coefficient_mu 13.844
_exptl_absorpt_correction_T_max 0.700
_exptl_absorpt_correction_T_min 0.352
_exptl_absorpt_correction_type psi-scan
_exptl_absorpt_process_details 'Psi (Rigaku WinAFC)'
_exptl_crystal_colour colorless
_exptl_crystal_density_diffrn 4.853
_exptl_crystal_density_meas ?
_exptl_crystal_density_method 'not measured'
_exptl_crystal_description block
_exptl_crystal_F_000 1660
_exptl_crystal_size_max 0.15
_exptl_crystal_size_mid 0.09
_exptl_crystal_size_min 0.05
_refine_diff_density_max 2.165
_refine_diff_density_min -1.895
_refine_diff_density_rms 0.478
_refine_ls_extinction_coef 0.0034(3)
_refine_ls_extinction_expression Fc^*^=kFc[1+0.001xFc^2^\l^3^/sin(2\q)]^-1/4^
_refine_ls_extinction_method SHELXL
_refine_ls_goodness_of_fit_ref 1.190
_refine_ls_hydrogen_treatment none
_refine_ls_matrix_type full
_refine_ls_number_parameters 111
_refine_ls_number_reflns 1177
_refine_ls_number_restraints 6
_refine_ls_restrained_S_all 1.188
_refine_ls_R_factor_all 0.0447
_refine_ls_R_factor_gt 0.0425
_refine_ls_shift/su_max 0.000
_refine_ls_shift/su_mean 0.000
_refine_ls_structure_factor_coef Fsqd
_refine_ls_weighting_details 'calc w=1/[\s^2^(Fo^2^)+(0.0736P)^2^+15.4672P] where P=(Fo^2^+2Fc^2^)/3'
_refine_ls_weighting_scheme calc
_refine_ls_wR_factor_gt 0.1109
_refine_ls_wR_factor_ref 0.1123
_reflns_number_gt 1111
_reflns_number_total 1177
_reflns_threshold_expression >2sigma(I)
_cod_data_source_file c2ce25671a.txt
_cod_data_source_block 2
_cod_depositor_comments
;
The following automatic conversions were performed:

'_chemical_melting_point' value 'not measured' was changed to '?' -
the value is undefined or not
given.

'_exptl_absorpt_correction_type' value 'Psi-scan' changed to
'psi-scan' according to
/home/saulius/struct/CIF-dictionaries/cif_core.dic dictionary named
'cif_core.dic' version 2.4.2 from 2011-04-26.

Automatic conversion script
Id: cif_fix_values 1891 2012-01-12 08:04:46Z andrius 

The following automatic conversions were performed:

'_exptl_crystal_density_meas' value 'not measured' was changed to '?'
- the value is perceived as not measured.

Automatic conversion script
Id: cif_fix_values 3008 2015-01-20 13:52:24Z robertas 
;
_cod_original_sg_symbol_H-M 'C 2/c'
_cod_database_code 7208856

loop_
_symmetry_equiv_pos_as_xyz
'x, y, z'
'-x, y, -z+1/2'
'x+1/2, y+1/2, z'
'-x+1/2, y+1/2, -z+1/2'
'-x, -y, -z'
'x, -y, z-1/2'
'-x+1/2, -y+1/2, -z'
'x+1/2, -y+1/2, z-1/2'

loop_
_atom_site_label
_atom_site_type_symbol
_atom_site_fract_x
_atom_site_fract_y
_atom_site_fract_z
_atom_site_U_iso_or_equiv
_atom_site_adp_type
_atom_site_occupancy
_atom_site_symmetry_multiplicity
_atom_site_calc_flag
_atom_site_refinement_flags
Y1 Y 1.00230(17) 0.14745(7) -0.03159(5) 0.0039(3) Uani 0.75 1 d P
Li1 Li 1.00230(17) 0.14745(7) -0.03159(5) 0.0039(3) Uani 0.25 1 d P
Li2 Li 0.5000 0.185(3) 0.2500 0.051(9) Uani 1 2 d S
Ba1 Ba 0.5000 0.47047(5) 0.2500 0.0087(3) Uani 1 2 d S
Mo1 Mo 0.99949(12) 0.26079(5) 0.14950(4) 0.0050(3) Uani 1 1 d .
Mo2 Mo 0.51029(12) 0.05952(5) 0.09194(4) 0.0052(3) Uani 1 1 d .
O1 O 1.2279(11) 0.3016(5) 0.2129(3) 0.0122(13) Uani 1 1 d U
O2 O 0.8585(11) 0.1457(5) 0.1793(3) 0.0112(13) Uani 1 1 d .
O3 O 0.7470(11) 0.3528(4) 0.1356(3) 0.0094(12) Uani 1 1 d .
O4 O 1.1682(11) 0.2402(5) 0.0688(3) 0.0092(12) Uani 1 1 d .
O5 O 0.3772(11) 0.0853(5) 0.1730(3) 0.0135(13) Uani 1 1 d .
O6 O 0.6580(11) 0.1687(5) 0.0464(3) 0.0102(12) Uani 1 1 d .
O7 O 0.2473(12) 0.0179(5) 0.0364(3) 0.0112(13) Uani 1 1 d .
O8 O 0.7335(11) -0.0443(5) 0.1049(3) 0.0102(13) Uani 1 1 d .

loop_
_atom_site_aniso_label
_atom_site_aniso_U_11
_atom_site_aniso_U_22
_atom_site_aniso_U_33
_atom_site_aniso_U_23
_atom_site_aniso_U_13
_atom_site_aniso_U_12
Y1 0.0064(5) 0.0023(6) 0.0030(6) 0.0000(4) 0.0018(4) -0.0001(4)
Li1 0.0064(5) 0.0023(6) 0.0030(6) 0.0000(4) 0.0018(4) -0.0001(4)
Li2 0.07(2) 0.034(17) 0.04(2) 0.000 -0.024(18) 0.000
Ba1 0.0126(4) 0.0033(4) 0.0103(5) 0.000 0.0014(3) 0.000
Mo1 0.0068(4) 0.0040(4) 0.0043(5) 0.0005(2) 0.0019(3) 0.0002(2)
Mo2 0.0067(4) 0.0048(4) 0.0042(5) 0.0012(2) 0.0018(3) 0.0000(2)
O1 0.016(3) 0.007(3) 0.013(3) 0.000(2) 0.001(2) -0.006(2)
O2 0.015(3) 0.013(3) 0.006(3) 0.006(2) 0.000(2) -0.002(2)
O3 0.013(3) 0.004(3) 0.012(3) -0.001(2) 0.005(2) 0.001(2)
O4 0.013(3) 0.011(3) 0.005(3) -0.002(2) 0.004(2) -0.002(2)
O5 0.010(3) 0.018(3) 0.013(3) -0.001(3) 0.006(2) -0.003(2)
O6 0.013(3) 0.009(3) 0.008(3) 0.000(2) 0.002(2) 0.000(2)
O7 0.014(3) 0.008(3) 0.012(3) 0.000(2) 0.005(2) -0.001(2)
O8 0.011(3) 0.007(3) 0.013(3) -0.001(2) 0.003(2) 0.002(2)

loop_
_atom_type_symbol
_atom_type_description
_atom_type_scat_dispersion_real
_atom_type_scat_dispersion_imag
_atom_type_scat_source
Ba Ba -0.3244 2.2819 'International Tables Vol C Tables 4.2.6.8 and 6.1.1.4'
Li Li -0.0003 0.0001 'International Tables Vol C Tables 4.2.6.8 and 6.1.1.4'
Mo Mo -1.6832 0.6857 'International Tables Vol C Tables 4.2.6.8 and 6.1.1.4'
O O 0.0106 0.0060 'International Tables Vol C Tables 4.2.6.8 and 6.1.1.4'
Y Y -2.7962 3.5667 'International Tables Vol C Tables 4.2.6.8 and 6.1.1.4'

loop_
_geom_angle_atom_site_label_1
_geom_angle_atom_site_label_2
_geom_angle_atom_site_label_3
_geom_angle
_geom_angle_site_symmetry_1
_geom_angle_site_symmetry_3
O3 Y1 O4 97.9(2) 7_655 7_755
O3 Y1 O6 96.9(2) 7_655 .
O4 Y1 O6 133.4(2) 7_755 .
O3 Y1 O8 79.4(2) 7_655 5_755
O4 Y1 O8 73.7(2) 7_755 5_755
O6 Y1 O8 152.6(2) . 5_755
O3 Y1 O4 149.4(2) 7_655 .
O4 Y1 O4 72.1(2) 7_755 .
O6 Y1 O4 72.8(2) . .
O8 Y1 O4 122.6(2) 5_755 .
O3 Y1 O7 136.3(2) 7_655 1_655
O4 Y1 O7 101.1(2) 7_755 1_655
O6 Y1 O7 97.8(2) . 1_655
O8 Y1 O7 68.9(2) 5_755 1_655
O4 Y1 O7 74.3(2) . 1_655
O3 Y1 O7 71.7(2) 7_655 5_655
O4 Y1 O7 152.9(2) 7_755 5_655
O6 Y1 O7 73.5(2) . 5_655
O8 Y1 O7 79.7(2) 5_755 5_655
O4 Y1 O7 128.9(2) . 5_655
O7 Y1 O7 73.5(2) 1_655 5_655
O3 Y1 O6 74.21(19) 7_655 7_655
O4 Y1 O6 69.1(2) 7_755 7_655
O6 Y1 O6 73.1(2) . 7_655
O8 Y1 O6 130.2(2) 5_755 7_655
O4 Y1 O6 75.2(2) . 7_655
O7 Y1 O6 149.5(2) 1_655 7_655
O7 Y1 O6 128.0(2) 5_655 7_655
O3 Y1 Mo1 24.86(14) 7_655 7_655
O4 Y1 Mo1 98.00(15) 7_755 7_655
O6 Y1 Mo1 78.97(15) . 7_655
O8 Y1 Mo1 103.30(15) 5_755 7_655
O4 Y1 Mo1 125.84(15) . 7_655
O7 Y1 Mo1 156.09(15) 1_655 7_655
O7 Y1 Mo1 82.93(15) 5_655 7_655
O6 Y1 Mo1 52.44(14) 7_655 7_655
O3 Y1 Y1 128.43(14) 7_655 7_755
O4 Y1 Y1 36.41(15) 7_755 7_755
O6 Y1 Y1 103.73(15) . 7_755
O8 Y1 Y1 99.47(14) 5_755 7_755
O4 Y1 Y1 35.66(14) . 7_755
O7 Y1 Y1 87.08(15) 1_655 7_755
O7 Y1 Y1 159.58(15) 5_655 7_755
O6 Y1 Y1 67.83(13) 7_655 7_755
Mo1 Y1 Y1 116.77(4) 7_655 7_755
O3 Y1 Y1 84.26(14) 7_655 7_655
O4 Y1 Y1 100.98(15) 7_755 7_655
O6 Y1 Y1 37.56(15) . 7_655
O8 Y1 Y1 161.86(16) 5_755 7_655
O4 Y1 Y1 70.02(15) . 7_655
O7 Y1 Y1 129.14(15) 1_655 7_655
O7 Y1 Y1 102.69(14) 5_655 7_655
O6 Y1 Y1 35.51(14) 7_655 7_655
Mo1 Y1 Y1 59.70(3) 7_655 7_655
Y1 Y1 Y1 84.47(4) 7_755 7_655
O3 Y1 Y1 104.58(14) 7_655 5_755
O4 Y1 Y1 132.73(15) 7_755 5_755
O6 Y1 Y1 84.56(15) . 5_755
O8 Y1 Y1 70.44(15) 5_755 5_755
O4 Y1 Y1 103.05(15) . 5_755
O7 Y1 Y1 37.01(14) 1_655 5_755
O7 Y1 Y1 36.50(14) 5_655 5_755
O6 Y1 Y1 157.13(14) 7_655 5_755
Mo1 Y1 Y1 119.34(4) 7_655 5_755
Y1 Y1 Y1 123.83(5) 7_755 5_755
Y1 Y1 Y1 121.97(5) 7_655 5_755
O5 Li2 O5 103.0(15) . 2_655
O5 Li2 O1 149.1(3) . 2_755
O5 Li2 O1 89.7(3) 2_655 2_755
O5 Li2 O1 89.7(3) . 1_455
O5 Li2 O1 149.1(3) 2_655 1_455
O1 Li2 O1 93.5(13) 2_755 1_455
O5 Li2 O2 72.3(5) . .
O5 Li2 O2 92.4(8) 2_655 .
O1 Li2 O2 79.2(4) 2_755 .
O1 Li2 O2 118.3(7) 1_455 .
O5 Li2 O2 92.4(8) . 2_655
O5 Li2 O2 72.3(5) 2_655 2_655
O1 Li2 O2 118.3(7) 2_755 2_655
O1 Li2 O2 79.2(4) 1_455 2_655
O2 Li2 O2 155.8(16) . 2_655
O5 Li2 Mo1 145.4(8) . 2_755
O5 Li2 Mo1 62.3(2) 2_655 2_755
O1 Li2 Mo1 27.89(18) 2_755 2_755
O1 Li2 Mo1 119.4(12) 1_455 2_755
O2 Li2 Mo1 77.02(19) . 2_755
O2 Li2 Mo1 110.17(19) 2_655 2_755
O5 Li2 Mo1 62.3(2) . 1_455
O5 Li2 Mo1 145.4(8) 2_655 1_455
O1 Li2 Mo1 119.4(12) 2_755 1_455
O1 Li2 Mo1 27.89(18) 1_455 1_455
O2 Li2 Mo1 110.17(19) . 1_455
O2 Li2 Mo1 77.02(19) 2_655 1_455
Mo1 Li2 Mo1 146.6(11) 2_755 1_455
O5 Li2 Ba1 128.5(8) . .
O5 Li2 Ba1 128.5(8) 2_655 .
O1 Li2 Ba1 46.7(7) 2_755 .
O1 Li2 Ba1 46.7(7) 1_455 .
O2 Li2 Ba1 102.1(8) . .
O2 Li2 Ba1 102.1(8) 2_655 .
Mo1 Li2 Ba1 73.3(5) 2_755 .
Mo1 Li2 Ba1 73.3(5) 1_455 .
O5 Li2 Ba1 49.0(5) . 3_445
O5 Li2 Ba1 75.9(8) 2_655 3_445
O1 Li2 Ba1 160.8(3) 2_755 3_445
O1 Li2 Ba1 92.6(3) 1_455 3_445
O2 Li2 Ba1 113.5(10) . 3_445
O2 Li2 Ba1 45.4(5) 2_655 3_445
Mo1 Li2 Ba1 137.5(6) 2_755 3_445
Mo1 Li2 Ba1 71.2(2) 1_455 3_445
Ba1 Li2 Ba1 136.3(4) . 3_445
O5 Li2 Ba1 75.9(8) . 3_545
O5 Li2 Ba1 49.0(5) 2_655 3_545
O1 Li2 Ba1 92.6(3) 2_755 3_545
O1 Li2 Ba1 160.8(3) 1_455 3_545
O2 Li2 Ba1 45.4(5) . 3_545
O2 Li2 Ba1 113.5(10) 2_655 3_545
Mo1 Li2 Ba1 71.2(2) 2_755 3_545
Mo1 Li2 Ba1 137.5(6) 1_455 3_545
Ba1 Li2 Ba1 136.3(4) . 3_545
Ba1 Li2 Ba1 87.5(7) 3_445 3_545
O1 Ba1 O1 72.5(3) 1_455 2_755
O1 Ba1 O2 159.59(19) 1_455 4_655
O1 Ba1 O2 113.13(19) 2_755 4_655
O1 Ba1 O2 113.13(19) 1_455 3_455
O1 Ba1 O2 159.59(19) 2_755 3_455
O2 Ba1 O2 68.9(3) 4_655 3_455
O1 Ba1 O5 100.29(18) 1_455 4
O1 Ba1 O5 129.63(19) 2_755 4
O2 Ba1 O5 60.54(18) 4_655 4
O2 Ba1 O5 69.93(19) 3_455 4
O1 Ba1 O5 129.63(19) 1_455 3
O1 Ba1 O5 100.29(18) 2_755 3
O2 Ba1 O5 69.93(19) 4_655 3
O2 Ba1 O5 60.54(18) 3_455 3
O5 Ba1 O5 119.2(3) 4 3
O1 Ba1 O3 68.57(17) 1_455 .
O1 Ba1 O3 63.47(18) 2_755 .
O2 Ba1 O3 131.81(17) 4_655 .
O2 Ba1 O3 99.42(17) 3_455 .
O5 Ba1 O3 160.87(17) 4 .
O5 Ba1 O3 64.21(17) 3 .
O1 Ba1 O3 63.47(18) 1_455 2_655
O1 Ba1 O3 68.57(17) 2_755 2_655
O2 Ba1 O3 99.42(17) 4_655 2_655
O2 Ba1 O3 131.81(17) 3_455 2_655
O5 Ba1 O3 64.21(17) 4 2_655
O5 Ba1 O3 160.86(17) 3 2_655
O3 Ba1 O3 119.5(2) . 2_655
O1 Ba1 O8 58.88(18) 1_455 3_455
O1 Ba1 O8 114.74(18) 2_755 3_455
O2 Ba1 O8 127.91(17) 4_655 3_455
O2 Ba1 O8 59.07(17) 3_455 3_455
O5 Ba1 O8 101.10(17) 4 3_455
O5 Ba1 O8 82.48(17) 3 3_455
O3 Ba1 O8 59.95(16) . 3_455
O3 Ba1 O8 116.07(16) 2_655 3_455
O1 Ba1 O8 114.74(18) 1_455 4_655
O1 Ba1 O8 58.88(18) 2_755 4_655
O2 Ba1 O8 59.07(17) 4_655 4_655
O2 Ba1 O8 127.91(17) 3_455 4_655
O5 Ba1 O8 82.48(17) 4 4_655
O5 Ba1 O8 101.10(17) 3 4_655
O3 Ba1 O8 116.07(16) . 4_655
O3 Ba1 O8 59.95(17) 2_655 4_655
O8 Ba1 O8 173.0(2) 3_455 4_655
O1 Ba1 Li2 36.25(13) 1_455 .
O1 Ba1 Li2 36.25(13) 2_755 .
O2 Ba1 Li2 145.55(13) 4_655 .
O2 Ba1 Li2 145.55(13) 3_455 .
O5 Ba1 Li2 120.41(13) 4 .
O5 Ba1 Li2 120.41(13) 3 .
O3 Ba1 Li2 59.77(11) . .
O3 Ba1 Li2 59.77(11) 2_655 .
O8 Ba1 Li2 86.51(11) 3_455 .
O8 Ba1 Li2 86.51(11) 4_655 .
O1 Ba1 Li2 161.3(2) 1_455 3
O1 Ba1 Li2 102.6(4) 2_755 3
O2 Ba1 Li2 39.0(2) 4_655 3
O2 Ba1 Li2 65.5(3) 3_455 3
O5 Ba1 Li2 96.6(3) 4 3
O5 Ba1 Li2 32.24(16) 3 3
O3 Ba1 Li2 93.0(3) . 3
O3 Ba1 Li2 132.47(12) 2_655 3
O8 Ba1 Li2 109.97(15) 3_455 3
O8 Ba1 Li2 75.32(17) 4_655 3
Li2 Ba1 Li2 136.3(4) . 3
O2 Mo1 O1 107.8(3) . .
O2 Mo1 O3 106.5(3) . .
O1 Mo1 O3 113.4(3) . .
O2 Mo1 O4 112.1(3) . .
O1 Mo1 O4 107.2(3) . .
O3 Mo1 O4 109.9(3) . .
O2 Mo1 Li2 84.3(5) . 1_655
O1 Mo1 Li2 35.0(6) . 1_655
O3 Mo1 Li2 147.2(5) . 1_655
O4 Mo1 Li2 93.5(2) . 1_655
O2 Mo1 Y1 99.8(2) . 7_655
O1 Mo1 Y1 143.7(2) . 7_655
O3 Mo1 Y1 33.9(2) . 7_655
O4 Mo1 Y1 82.67(19) . 7_655
Li2 Mo1 Y1 175.2(3) 1_655 7_655
O5 Mo2 O8 106.8(3) . .
O5 Mo2 O7 105.5(3) . .
O8 Mo2 O7 110.7(3) . .
O5 Mo2 O6 117.7(3) . .
O8 Mo2 O6 110.5(3) . .
O7 Mo2 O6 105.5(3) . .
Mo1 O1 Li2 117.1(7) . 1_655
Mo1 O1 Ba1 140.4(3) . 1_655
Li2 O1 Ba1 97.0(7) 1_655 1_655
Mo1 O2 Li2 110.7(8) . .
Mo1 O2 Ba1 138.2(3) . 3_545
Li2 O2 Ba1 95.6(7) . 3_545
Mo1 O3 Li1 121.3(3) . 7_655
Mo1 O3 Y1 121.3(3) . 7_655
Li1 O3 Y1 0.00(5) 7_655 7_655
Mo1 O3 Ba1 123.6(3) . .
Li1 O3 Ba1 112.6(2) 7_655 .
Y1 O3 Ba1 112.6(2) 7_655 .
Mo1 O4 Li1 122.8(3) . 7_755
Mo1 O4 Y1 122.8(3) . 7_755
Li1 O4 Y1 0.00(6) 7_755 7_755
Mo1 O4 Y1 125.4(3) . .
Li1 O4 Y1 107.9(2) 7_755 .
Y1 O4 Y1 107.9(2) 7_755 .
Mo2 O5 Li2 129.5(4) . .
Mo2 O5 Ba1 130.5(3) . 3_445
Li2 O5 Ba1 98.7(5) . 3_445
Mo2 O6 Y1 123.3(3) . .
Mo2 O6 Li1 128.6(3) . 7_655
Y1 O6 Li1 106.9(2) . 7_655
Mo2 O6 Y1 128.6(3) . 7_655
Y1 O6 Y1 106.9(2) . 7_655
Li1 O6 Y1 0.00(6) 7_655 7_655
Mo2 O7 Li1 120.0(3) . 1_455
Mo2 O7 Y1 120.0(3) . 1_455
Li1 O7 Y1 0.00(6) 1_455 1_455
Mo2 O7 Li1 131.9(3) . 5_655
Li1 O7 Li1 106.5(2) 1_455 5_655
Y1 O7 Li1 106.5(2) 1_455 5_655
Mo2 O7 Y1 131.9(3) . 5_655
Li1 O7 Y1 106.5(2) 1_455 5_655
Y1 O7 Y1 106.5(2) 1_455 5_655
Li1 O7 Y1 0.00(5) 5_655 5_655
Mo2 O8 Li1 135.5(3) . 5_755
Mo2 O8 Y1 135.5(3) . 5_755
Li1 O8 Y1 0.00(6) 5_755 5_755
Mo2 O8 Ba1 111.2(3) . 3_545
Li1 O8 Ba1 108.0(2) 5_755 3_545
Y1 O8 Ba1 108.0(2) 5_755 3_545

loop_
_geom_bond_atom_site_label_1
_geom_bond_atom_site_label_2
_geom_bond_distance
_geom_bond_site_symmetry_2
Y1 O3 2.349(6) 7_655
Y1 O4 2.351(6) 7_755
Y1 O6 2.372(6) .
Y1 O8 2.377(6) 5_755
Y1 O4 2.394(6) .
Y1 O7 2.437(6) 1_655
Y1 O7 2.466(6) 5_655
Y1 O6 2.489(6) 7_655
Y1 Mo1 3.6034(13) 7_655
Y1 Y1 3.8374(19) 7_755
Y1 Y1 3.9062(19) 7_655
Y1 Y1 3.9287(19) 5_755
Li2 O5 2.03(2) .
Li2 O5 2.03(2) 2_655
Li2 O1 2.16(2) 2_755
Li2 O1 2.16(2) 1_455
Li2 O2 2.381(9) .
Li2 O2 2.381(9) 2_655
Li2 Mo1 3.342(10) 2_755
Li2 Mo1 3.342(10) 1_455
Li2 Ba1 3.62(3) .
Li2 Ba1 3.77(2) 3_445
Li2 Ba1 3.77(2) 3_545
Ba1 O1 2.654(6) 1_455
Ba1 O1 2.654(6) 2_755
Ba1 O2 2.694(6) 4_655
Ba1 O2 2.694(6) 3_455
Ba1 O5 2.875(6) 4
Ba1 O5 2.875(6) 3
Ba1 O3 2.963(6) .
Ba1 O3 2.963(6) 2_655
Ba1 O8 3.078(6) 3_455
Ba1 O8 3.078(6) 4_655
Ba1 Li2 3.77(2) 3
Mo1 O2 1.734(6) .
Mo1 O1 1.756(6) .
Mo1 O3 1.773(6) .
Mo1 O4 1.811(6) .
Mo1 Li2 3.342(10) 1_655
Mo1 Y1 3.6034(13) 7_655
Mo2 O5 1.742(6) .
Mo2 O8 1.770(6) .
Mo2 O7 1.792(6) .
Mo2 O6 1.815(6) .
O1 Li2 2.16(2) 1_655
O1 Ba1 2.654(6) 1_655
O2 Ba1 2.694(6) 3_545
O3 Li1 2.349(6) 7_655
O3 Y1 2.349(6) 7_655
O4 Li1 2.351(6) 7_755
O4 Y1 2.351(6) 7_755
O5 Ba1 2.875(6) 3_445
O6 Li1 2.489(6) 7_655
O6 Y1 2.489(6) 7_655
O7 Li1 2.437(6) 1_455
O7 Y1 2.437(6) 1_455
O7 Li1 2.466(6) 5_655
O7 Y1 2.466(6) 5_655
O8 Li1 2.377(6) 5_755
O8 Y1 2.377(6) 5_755
O8 Ba1 3.078(6) 3_545
